data_1553558
loop_
_publ_author_name
'Sreenivasulu, Chinnabattigalla'
'Gopi Krishna Reddy, A.'
'Satyanarayana, G.'

_publ_section_title
;
 Oxidative annulations triggered by a simple Lewis acid: facile synthesis
 of benzofurans
;
_journal_issue 6
_journal_name_full 'Organic Chemistry Frontiers'
_journal_page_first 972
_journal_paper_doi 10.1039/C6QO00531D
_journal_volume 4
_journal_year 2017
_chemical_absolute_configuration unk
_chemical_compound_source 'Synthesized compound'
_chemical_formula_moiety 'C20 H14 O'
_chemical_formula_sum 'C20 H14 O'
_chemical_formula_weight 270.33
_chemical_name_systematic 2,3-diphenylbenzofuran
_space_group_crystal_system orthorhombic
_space_group_IT_number 19
_space_group_name_Hall 'P 2ac 2ab'
_space_group_name_H-M_alt 'P 21 21 21'
_symmetry_Int_Tables_number 19
_atom_sites_solution_primary iterative
_audit_creation_date 2016-05-11
_audit_creation_method
;
Olex2 1.2
(compiled 2015.01.26 svn.r3150 for OlexSys, GUI svn.r5103)
;
_audit_update_record
;
2016-05-11 deposited with the CCDC.
2017-02-06 downloaded from the CCDC.
;
_cell_angle_alpha 90
_cell_angle_beta 90
_cell_angle_gamma 90
_cell_formula_units_Z 4
_cell_length_a 7.9447(3)
_cell_length_b 10.3826(4)
_cell_length_c 17.0108(7)
_cell_measurement_reflns_used 1455
_cell_measurement_temperature 300
_cell_measurement_theta_max 71.2827
_cell_measurement_theta_min 4.2547
_cell_volume 1403.16(10)
_computing_cell_refinement
;
CrysAlisPro, Agilent Technologies,
Version 1.171.35.19 (release 27-10-2011 CrysAlis171 .NET)
(compiled Oct 27 2011,15:02:11)
;
_computing_data_collection
;
CrysAlisPro, Agilent Technologies,
Version 1.171.35.19 (release 27-10-2011 CrysAlis171 .NET)
(compiled Oct 27 2011,15:02:11)
;
_computing_data_reduction
;
CrysAlisPro, Agilent Technologies,
Version 1.171.35.19 (release 27-10-2011 CrysAlis171 .NET)
(compiled Oct 27 2011,15:02:11)
;
_computing_molecular_graphics 'Olex2 (Dolomanov et al., 2009)'
_computing_publication_material 'Olex2 (Dolomanov et al., 2009)'
_computing_structure_refinement 'olex2.refine (Bourhis et al., 2015)'
_computing_structure_solution 'olex2.solve (Bourhis et al., 2015)'
_diffrn_ambient_temperature 300
_diffrn_detector_area_resol_mean 16.1293
_diffrn_measured_fraction_theta_full 0.9614
_diffrn_measured_fraction_theta_max 0.8614
_diffrn_measurement_details
;
#__ type_ start__ end____ width___ exp.time_
  1 omega  -30.00   -4.00   1.0000    1.5000
omega____ theta____ kappa____ phi______ frames
    -        0.0000  120.0000  -61.0000 26

#__ type_ start__ end____ width___ exp.time_
  2 omega  -97.00  -41.00   1.0000    1.5000
omega____ theta____ kappa____ phi______ frames
    -      -42.5000  -19.0000 -120.0000 56

#__ type_ start__ end____ width___ exp.time_
  3 omega  -24.00   23.00   1.0000    1.5000
omega____ theta____ kappa____ phi______ frames
    -      -42.5000   38.0000   30.0000 47

#__ type_ start__ end____ width___ exp.time_
  4 omega  -49.00   15.00   1.0000    1.5000
omega____ theta____ kappa____ phi______ frames
    -      -42.5000   38.0000 -120.0000 64

#__ type_ start__ end____ width___ exp.time_
  5 omega   82.00  107.00   1.0000    1.5000
omega____ theta____ kappa____ phi______ frames
    -       55.1393  154.0000  -83.0000 25

#__ type_ start__ end____ width___ exp.time_
  6 omega  137.00  166.00   1.0000    1.5000
omega____ theta____ kappa____ phi______ frames
    -      110.2786   63.0000  120.0000 29

#__ type_ start__ end____ width___ exp.time_
  7 omega   46.00   73.00   1.0000    1.5000
omega____ theta____ kappa____ phi______ frames
    -      110.2786  -25.0000   90.0000 27

#__ type_ start__ end____ width___ exp.time_
  8 omega   38.00  112.00   1.0000    1.5000
omega____ theta____ kappa____ phi______ frames
    -      110.2786 -111.0000 -150.0000 74

#__ type_ start__ end____ width___ exp.time_
  9 omega   68.00   93.00   1.0000    1.5000
omega____ theta____ kappa____ phi______ frames
    -      110.2786  -38.0000  120.0000 25

#__ type_ start__ end____ width___ exp.time_
 10 omega   38.00   67.00   1.0000    1.5000
omega____ theta____ kappa____ phi______ frames
    -      110.2786  -38.0000 -180.0000 29

#__ type_ start__ end____ width___ exp.time_
 11 omega   54.00   91.00   1.0000    1.5000
omega____ theta____ kappa____ phi______ frames
    -      110.2786  -25.0000 -180.0000 37

#__ type_ start__ end____ width___ exp.time_
 12 omega   43.00   85.00   1.0000    1.5000
omega____ theta____ kappa____ phi______ frames
    -      110.2786  -38.0000  -60.0000 42

#__ type_ start__ end____ width___ exp.time_
 13 omega   43.00   93.00   1.0000    1.5000
omega____ theta____ kappa____ phi______ frames
    -      110.2786  -50.0000    0.0000 50
;
_diffrn_measurement_device_type 'SuperNova, Dual, Cu at zero, Eos'
_diffrn_measurement_method '\w scans'
_diffrn_orient_matrix_UB_11 -0.0431598000
_diffrn_orient_matrix_UB_12 0.1068620000
_diffrn_orient_matrix_UB_13 -0.0595256000
_diffrn_orient_matrix_UB_21 -0.1878291000
_diffrn_orient_matrix_UB_22 -0.0124635000
_diffrn_orient_matrix_UB_23 0.0213047000
_diffrn_orient_matrix_UB_31 0.0221751000
_diffrn_orient_matrix_UB_32 0.1021360000
_diffrn_orient_matrix_UB_33 0.0648159000
_diffrn_radiation_monochromator mirror
_diffrn_radiation_type 'Cu K\a'
_diffrn_radiation_wavelength 1.54184
_diffrn_reflns_av_R_equivalents 0.0206
_diffrn_reflns_av_unetI/netI 0.0440
_diffrn_reflns_limit_h_max 9
_diffrn_reflns_limit_h_min -8
_diffrn_reflns_limit_k_max 12
_diffrn_reflns_limit_k_min -8
_diffrn_reflns_limit_l_max 20
_diffrn_reflns_limit_l_min -16
_diffrn_reflns_number 3193
_diffrn_reflns_theta_full 71.4234
_diffrn_reflns_theta_max 71.42
_diffrn_reflns_theta_min 4.99
_diffrn_source 'SuperNova (Cu) X-ray Source'
_exptl_absorpt_coefficient_mu 0.602
_exptl_absorpt_correction_T_max 1.00000
_exptl_absorpt_correction_T_min 0.89762
_exptl_absorpt_correction_type multi-scan
_exptl_absorpt_process_details
;
CrysAlisPro, Agilent Technologies,
Version 1.171.35.19 (release 27-10-2011 CrysAlis171 .NET)
(compiled Oct 27 2011,15:02:11)
Empirical absorption correction using spherical harmonics,
 implemented in SCALE3 ABSPACK scaling algorithm.
;
_exptl_crystal_colour 'clear light colourless'
_exptl_crystal_colour_lustre clear
_exptl_crystal_colour_modifier light
_exptl_crystal_colour_primary colourless
_exptl_crystal_density_diffrn 1.2796
_exptl_crystal_description block
_exptl_crystal_F_000 569.6775
_exptl_crystal_preparation synthesized
_exptl_crystal_recrystallization_method 'Re-crystallisation from solvent'
_exptl_crystal_size_max 0.04
_exptl_crystal_size_mid 0.03
_exptl_crystal_size_min 0.02
_refine_diff_density_max 0.1550
_refine_diff_density_min -0.2508
_refine_diff_density_rms 0.0566
_refine_ls_abs_structure_details 'Flack, H. D. (1983). Acta Cryst. A39, 876-881.'
_refine_ls_abs_structure_Flack 0.3(7)
_refine_ls_d_res_high 0.8133
_refine_ls_d_res_low 8.8623
_refine_ls_goodness_of_fit_ref 1.0451
_refine_ls_hydrogen_treatment mixed
_refine_ls_matrix_type full
_refine_ls_number_constraints 28
_refine_ls_number_parameters 189
_refine_ls_number_reflns 2350
_refine_ls_number_restraints 0
_refine_ls_restrained_S_all 1.0451
_refine_ls_R_factor_all 0.0579
_refine_ls_R_factor_gt 0.0502
_refine_ls_shift/su_max 0.0000
_refine_ls_shift/su_mean 0.0000
_refine_ls_structure_factor_coef Fsqd
_refine_ls_weighting_details 'w=1/[\s^2^(Fo^2^)+(0.0710P)^2^] where P=(Fo^2^+2Fc^2^)/3'
_refine_ls_weighting_scheme calc
_refine_ls_wR_factor_gt 0.1222
_refine_ls_wR_factor_ref 0.1338
_reflns_Friedel_coverage 0.694
_reflns_limit_h_max 9
_reflns_limit_h_min -9
_reflns_limit_k_max 12
_reflns_limit_k_min -12
_reflns_limit_l_max 20
_reflns_limit_l_min -20
_reflns_number_gt 2022
_reflns_number_total 2350
_reflns_threshold_expression I>=2u(I)
_cod_data_source_file c6qo00531d2.cif
_cod_data_source_block exp_6157
_cod_original_sg_symbol_Hall ' P 2ac 2ab'
_cod_database_code 1553558
_chemical_oxdiff_formula 'C22 H15 O2'
_reflns_odcompleteness_completeness 99.87
_reflns_odcompleteness_iscentric 1
_reflns_odcompleteness_theta 66.97
_olex2_refinement_description
;
1. Fixed Uiso
 At 1.2 times of:
  All C(H) groups
2.a Aromatic/amide H refined with riding coordinates:
 C7(H7), C6(H6), C5(H5), C4(H4), C14(H14), C13(H13), C12(H12), C11(H11),
 C10(H10), C16(H16), C17(H17), C18(H18), C19(H19), C20(H20)
;
_olex2_exptl_crystal_mounting_method recrystalized
_olex2_submission_original_sample_id 'C B SRINIVAS'
_olex2_submission_special_instructions 'No special instructions were received'
_solvent_exptl_crystal_recrystallization_method 'mixture of dichloromethane and hexane'

loop_
_space_group_symop_id
_space_group_symop_operation_xyz
1 x,y,z
2 x+1/2,-y+1/2,-z
3 -x,y+1/2,-z+1/2
4 -x+1/2,-y,z+1/2

loop_
_atom_site_label
_atom_site_type_symbol
_atom_site_fract_x
_atom_site_fract_y
_atom_site_fract_z
_atom_site_U_iso_or_equiv
_atom_site_adp_type
_atom_site_occupancy
_atom_site_refinement_flags_posn
O1 O -0.7085(2) -0.43085(18) -0.85285(9) 0.0460(4) Uani 1.000000 .
C1 C -0.7203(3) -0.4292(3) -0.77056(13) 0.0416(5) Uani 1.000000 .
C9 C -0.8807(3) -0.4786(2) -0.74146(14) 0.0412(5) Uani 1.000000 .
C2 C -0.5779(3) -0.3815(2) -0.73786(13) 0.0404(5) Uani 1.000000 .
C4 C -0.3009(3) -0.3046(3) -0.80933(15) 0.0484(6) Uani 1.000000 .
C3 C -0.4652(3) -0.3500(2) -0.80268(14) 0.0411(5) Uani 1.000000 .
C5 C -0.2327(4) -0.2918(3) -0.88342(18) 0.0571(7) Uani 1.000000 .
C15 C -0.5342(3) -0.3651(2) -0.65381(13) 0.0415(6) Uani 1.000000 .
C8 C -0.5516(3) -0.3821(3) -0.87053(14) 0.0440(6) Uani 1.000000 .
C20 C -0.5568(3) -0.4641(3) -0.59960(14) 0.0464(6) Uani 1.000000 .
C16 C -0.4602(4) -0.2507(3) -0.62864(15) 0.0527(7) Uani 1.000000 .
C17 C -0.4076(4) -0.2369(3) -0.55187(16) 0.0650(8) Uani 1.000000 .
C10 C -0.9739(3) -0.5639(3) -0.78687(15) 0.0503(6) Uani 1.000000 .
C14 C -0.9440(3) -0.4416(3) -0.66823(15) 0.0483(6) Uani 1.000000 .
C13 C -1.0966(3) -0.4909(3) -0.64160(17) 0.0549(7) Uani 1.000000 .
C11 C -1.1252(4) -0.6124(3) -0.75945(18) 0.0581(7) Uani 1.000000 .
C7 C -0.4869(4) -0.3695(3) -0.94554(15) 0.0534(7) Uani 1.000000 .
C19 C -0.5034(4) -0.4493(3) -0.52266(15) 0.0584(8) Uani 1.000000 .
C6 C -0.3249(4) -0.3218(3) -0.95033(16) 0.0578(8) Uani 1.000000 .
C12 C -1.1858(4) -0.5768(3) -0.68708(18) 0.0585(7) Uani 1.000000 .
C18 C -0.4280(4) -0.3357(3) -0.49882(17) 0.0667(9) Uani 1.000000 .
H7 H -0.5486(4) -0.3918(3) -0.98998(15) 0.0641(8) Uiso 1.000000 R
H6 H -0.2764(4) -0.3094(3) -0.99953(16) 0.0694(9) Uiso 1.000000 R
H5 H -0.1227(4) -0.2624(3) -0.88871(18) 0.0685(9) Uiso 1.000000 R
H4 H -0.2386(3) -0.2834(3) -0.76486(15) 0.0581(7) Uiso 1.000000 R
H14 H -0.8840(3) -0.3838(3) -0.63722(15) 0.0580(7) Uiso 1.000000 R
H13 H -1.1385(3) -0.4658(3) -0.59291(17) 0.0658(8) Uiso 1.000000 R
H12 H -1.2869(4) -0.6106(3) -0.66881(18) 0.0702(9) Uiso 1.000000 R
H11 H -1.1864(4) -0.6696(3) -0.79035(18) 0.0697(9) Uiso 1.000000 R
H10 H -0.9344(3) -0.5885(3) -0.83608(15) 0.0603(8) Uiso 1.000000 R
H16 H -0.4462(4) -0.1831(3) -0.66390(15) 0.0632(8) Uiso 1.000000 R
H17 H -0.3580(4) -0.1602(3) -0.53583(16) 0.0779(10) Uiso 1.000000 R
H18 H -0.3913(4) -0.3261(3) -0.44723(17) 0.0801(10) Uiso 1.000000 R
H19 H -0.5183(4) -0.5160(3) -0.48683(15) 0.0701(9) Uiso 1.000000 R
H20 H -0.6080(3) -0.5405(3) -0.61515(14) 0.0557(7) Uiso 1.000000 R

loop_
_atom_site_aniso_label
_atom_site_aniso_U_11
_atom_site_aniso_U_22
_atom_site_aniso_U_33
_atom_site_aniso_U_12
_atom_site_aniso_U_13
_atom_site_aniso_U_23
O1 0.0424(9) 0.0558(10) 0.0398(8) -0.0022(9) -0.0015(8) -0.0023(8)
C1 0.0420(13) 0.0447(13) 0.0380(11) 0.0008(12) 0.0016(10) -0.0010(11)
C9 0.0367(12) 0.0414(12) 0.0456(12) -0.0002(11) -0.0004(11) 0.0014(10)
C2 0.0396(12) 0.0408(12) 0.0409(12) -0.0002(11) -0.0001(11) -0.0004(10)
C4 0.0435(13) 0.0485(14) 0.0533(14) -0.0018(12) -0.0003(13) 0.0046(13)
C3 0.0416(12) 0.0389(12) 0.0428(12) 0.0020(11) 0.0007(11) 0.0013(10)
C5 0.0470(15) 0.0554(15) 0.0688(17) -0.0054(13) 0.0133(14) 0.0085(15)
C15 0.0380(11) 0.0465(13) 0.0400(12) 0.0006(11) -0.0002(10) -0.0010(11)
C8 0.0417(13) 0.0458(12) 0.0445(12) -0.0003(12) 0.0045(11) 0.0007(11)
C20 0.0420(13) 0.0511(15) 0.0461(13) -0.0012(12) 0.0013(12) 0.0010(11)
C16 0.0554(15) 0.0513(14) 0.0513(14) -0.0069(14) -0.0040(13) -0.0045(12)
C17 0.068(2) 0.0692(19) 0.0575(16) -0.0134(17) -0.0051(15) -0.0159(15)
C10 0.0447(14) 0.0514(14) 0.0548(14) -0.0059(13) 0.0009(12) -0.0046(12)
C14 0.0420(13) 0.0537(14) 0.0492(13) 0.0014(12) 0.0012(11) -0.0030(12)
C13 0.0477(14) 0.0616(16) 0.0554(14) 0.0077(14) 0.0113(13) 0.0061(13)
C11 0.0450(14) 0.0551(16) 0.0741(19) -0.0066(14) 0.0005(15) -0.0049(15)
C7 0.0587(16) 0.0567(17) 0.0447(13) 0.0027(15) 0.0042(13) 0.0003(13)
C19 0.0596(17) 0.074(2) 0.0422(13) 0.0018(16) 0.0021(13) 0.0088(13)
C6 0.0607(18) 0.0582(17) 0.0545(15) 0.0010(14) 0.0163(14) 0.0050(14)
C12 0.0420(14) 0.0540(16) 0.080(2) -0.0025(13) 0.0097(15) 0.0099(16)
C18 0.0652(19) 0.094(2) 0.0413(13) -0.0019(19) -0.0043(14) -0.0104(16)

loop_
_atom_type_symbol
_atom_type_scat_dispersion_real
_atom_type_scat_dispersion_imag
_atom_type_scat_Cromer_Mann_a1
_atom_type_scat_Cromer_Mann_a2
_atom_type_scat_Cromer_Mann_a3
_atom_type_scat_Cromer_Mann_a4
_atom_type_scat_Cromer_Mann_b1
_atom_type_scat_Cromer_Mann_b2
_atom_type_scat_Cromer_Mann_b3
_atom_type_scat_Cromer_Mann_b4
_atom_type_scat_Cromer_Mann_c
_atom_type_scat_source
_atom_type_scat_dispersion_source
H 0.00000 0.00000 0.49300 0.32291 0.14019 0.04081 10.51090 26.12570 3.14236 57.79970 0.0030380000826 'International Tables Volume C Table 6.1.1.4 (pp. 500-502)' 'Henke, Gullikson and Davis, At. Data and Nucl. Data Tables, 1993, 54, 2'
C 0.01920 0.00962 2.31000 1.02000 1.58860 0.86500 20.84390 10.20750 0.56870 51.65120 0.215599998832 'International Tables Volume C Table 6.1.1.4 (pp. 500-502)' 'Henke, Gullikson and Davis, At. Data and Nucl. Data Tables, 1993, 54, 2'
O 0.05239 0.03377 3.04850 2.28680 1.54630 0.86700 13.27710 5.70110 0.32390 32.90890 0.250800013542 'International Tables Volume C Table 6.1.1.4 (pp. 500-502)' 'Henke, Gullikson and Davis, At. Data and Nucl. Data Tables, 1993, 54, 2'

loop_
_geom_angle_atom_site_label_1
_geom_angle_atom_site_label_2
_geom_angle_atom_site_label_3
_geom_angle
C8 O1 C1 105.87(19)
C9 C1 O1 113.1(2)
C2 C1 O1 111.0(2)
C2 C1 C9 135.9(2)
C10 C9 C1 120.1(2)
C14 C9 C1 121.3(2)
C14 C9 C10 118.7(2)
C3 C2 C1 106.5(2)
C15 C2 C1 129.4(2)
C15 C2 C3 124.1(2)
C5 C4 C3 118.4(3)
H4 C4 C3 120.81(16)
H4 C4 C5 120.81(17)
C4 C3 C2 135.5(2)
C8 C3 C2 105.8(2)
C8 C3 C4 118.6(2)
C6 C5 C4 121.4(3)
H5 C5 C4 119.32(17)
H5 C5 C6 119.32(17)
C20 C15 C2 121.6(2)
C16 C15 C2 119.6(2)
C16 C15 C20 118.7(2)
C3 C8 O1 110.8(2)
C7 C8 O1 124.9(2)
C7 C8 C3 124.3(3)
C19 C20 C15 120.3(3)
H20 C20 C15 119.85(15)
H20 C20 C19 119.85(17)
C17 C16 C15 120.5(3)
H16 C16 C15 119.74(15)
H16 C16 C17 119.74(19)
C18 C17 C16 120.6(3)
H17 C17 C16 119.72(19)
H17 C17 C18 119.72(18)
C11 C10 C9 120.5(3)
H10 C10 C9 119.75(15)
H10 C10 C11 119.75(18)
C13 C14 C9 120.1(3)
H14 C14 C9 119.93(15)
H14 C14 C13 119.93(17)
C12 C13 C14 120.2(3)
H13 C13 C14 119.88(17)
H13 C13 C12 119.88(17)
C12 C11 C10 120.6(3)
H11 C11 C10 119.71(18)
H11 C11 C12 119.71(17)
C6 C7 C8 115.7(3)
H7 C7 C8 122.13(17)
H7 C7 C6 122.13(17)
C18 C19 C20 120.3(3)
H19 C19 C20 119.85(17)
H19 C19 C18 119.85(18)
C7 C6 C5 121.6(3)
H6 C6 C5 119.22(17)
H6 C6 C7 119.22(17)
C11 C12 C13 119.8(3)
H12 C12 C13 120.08(17)
H12 C12 C11 120.08(17)
C19 C18 C17 119.6(3)
H18 C18 C17 120.20(18)
H18 C18 C19 120.20(18)

loop_
_geom_bond_atom_site_label_1
_geom_bond_atom_site_label_2
_geom_bond_distance
O1 C1 1.403(3)
O1 C8 1.379(3)
C1 C9 1.460(3)
C1 C2 1.354(3)
C9 C10 1.389(3)
C9 C14 1.397(3)
C2 C3 1.458(3)
C2 C15 1.481(3)
C4 C3 1.392(4)
C4 C5 1.378(4)
C4 H4 0.9300
C3 C8 1.383(3)
C5 C6 1.389(4)
C5 H5 0.9300
C15 C20 1.392(3)
C15 C16 1.392(3)
C8 C7 1.382(3)
C20 C19 1.385(4)
C20 H20 0.9300
C16 C17 1.379(3)
C16 H16 0.9300
C17 C18 1.375(4)
C17 H17 0.9300
C10 C11 1.385(4)
C10 H10 0.9300
C14 C13 1.392(4)
C14 H14 0.9300
C13 C12 1.377(4)
C13 H13 0.9300
C11 C12 1.372(4)
C11 H11 0.9300
C7 C6 1.382(4)
C7 H7 0.9300
C19 C18 1.384(4)
C19 H19 0.9300
C6 H6 0.9300
C12 H12 0.9300
C18 H18 0.9300
